data_2104599
loop_
_publ_author_name
'Marsh, Richard E.'

_publ_section_title
;
 Space groups <i>P</i>1 and <i>Cc</i>: how are they doing?
;
_journal_coeditor_code BK5088
_journal_issue 6
_journal_name_full 'Acta Crystallographica Section B'
_journal_page_first 782
_journal_page_last 783
_journal_paper_doi 10.1107/S0108768109046448
_journal_volume 65
_journal_year 2009
_chemical_compound_source 'synthesis as described'
_chemical_formula_moiety 'C36 H48 N6 Zn1'
_chemical_formula_sum 'C36 H48 N6 Zn'
_chemical_formula_weight 630.17
_chemical_name_systematic
;
bis(bis(6-t-butyl-2-pyridinyl)amido)-zinc(ii)
;
_space_group_IT_number 4
_symmetry_cell_setting monoclinic
_symmetry_Int_Tables_number 4
_symmetry_space_group_name_Hall 'P 2yb'
_symmetry_space_group_name_H-M 'P 1 21 1'
_cell_angle_alpha 90.
_cell_angle_beta 89.977(1)
_cell_angle_gamma 90.
_cell_formula_units_Z 4
_cell_length_a 13.1083(2)
_cell_length_b 20.4550(4)
_cell_length_c 13.1130(3)
_cell_measurement_temperature 100(2)
_cell_measurement_theta_max 27.51
_cell_measurement_theta_min 1.00
_cell_measurement_wavelength 0.71073
_cell_volume 3515.99(12)
_diffrn_detector 'CCD plate'
_diffrn_measurement_device_type 'APEXII, Bruker-AXS'
_diffrn_measurement_method 'CCD rotation images, thick slices'
_exptl_crystal_colour colorless
_exptl_crystal_density_diffrn 1.19
_exptl_crystal_density_method 'not measured'
_exptl_crystal_description prism
_exptl_crystal_F_000 1344
_exptl_crystal_size_max 0.28
_exptl_crystal_size_mid 0.25
_exptl_crystal_size_min 0.09
_cod_data_source_file bk5088.cif
_cod_data_source_block NOMXUJ
_cod_original_sg_symbol_H-M 'P 2(1)'
_cod_database_code 2104599

loop_
_symmetry_equiv_pos_as_xyz
'x, y, z'
'-x, 1/2+y, -z'

loop_
_atom_site_label
_atom_site_type_symbol
_atom_site_fract_x
_atom_site_fract_y
_atom_site_fract_z
_atom_site_occupancy
Zn1 Zn 0.25447 0.48462 0.25017 1
N1 N 0.1958 0.4594 0.3822 1
C1 C 0.1300 0.4097 0.4152 1
N2 N 0.1220 0.4001 0.5165 1
C2 C 0.0606 0.3495 0.5482 1
C3 C 0.0049 0.3125 0.4782 1
H1 H -0.0400 0.2792 0.5012 1
C4 C 0.0158 0.3248 0.3736 1
H2 H -0.0194 0.2984 0.3255 1
C5 C 0.0760 0.3740 0.3413 1
H3 H 0.0819 0.3841 0.2708 1
C6 C 0.2640 0.4922 0.4405 1
N3 N 0.3298 0.5258 0.3777 1
C7 C 0.4048 0.5612 0.4118 1
C8 C 0.4167 0.5695 0.5162 1
H4 H 0.4710 0.5955 0.5418 1
C9 C 0.3494 0.5400 0.5826 1
H5 H 0.3570 0.5468 0.6538 1
C10 C 0.2698 0.5000 0.5472 1
H6 H 0.2228 0.4794 0.5922 1
C11 C 0.4785 0.5895 0.3336 1
C12 C 0.5384 0.6480 0.3770 1
H7 H 0.5848 0.6650 0.3247 1
H8 H 0.5778 0.6338 0.4365 1
H9 H 0.4905 0.6824 0.3973 1
C13 C 0.5559 0.5336 0.3096 1
H10 H 0.6057 0.5490 0.2594 1
H11 H 0.5192 0.4958 0.2820 1
H12 H 0.5914 0.5209 0.3724 1
C14 C 0.4253 0.6100 0.2364 1
H13 H 0.4755 0.6280 0.1886 1
H14 H 0.3740 0.6434 0.2520 1
H15 H 0.3919 0.5720 0.2055 1
C15 C 0.0590 0.3398 0.6633 1
C16 C 0.1090 0.3922 0.7232 1
H16 H 0.1040 0.3820 0.7961 1
H17 H 0.0749 0.4340 0.7095 1
H18 H 0.1810 0.3954 0.7036 1
C17 C -0.0476 0.3182 0.6978 1
H19 H -0.0727 0.2838 0.6524 1
H20 H -0.0940 0.3558 0.6954 1
H21 H -0.0440 0.3015 0.7678 1
C18 C 0.1246 0.2746 0.6822 1
H22 H 0.0945 0.2382 0.6440 1
H23 H 0.1246 0.2640 0.7552 1
H24 H 0.1950 0.2816 0.6592 1
N4 N 0.3095 0.4521 0.1222 1
C19 C 0.3764 0.4048 0.0920 1
N5 N 0.3945 0.3912 -0.0060 1
C20 C 0.4594 0.3449 -0.0338 1
C21 C 0.5058 0.3042 0.0360 1
H25 H 0.5457 0.2680 0.0147 1
C22 C 0.4922 0.3184 0.1390 1
H26 H 0.5279 0.2944 0.1896 1
C23 C 0.4254 0.3686 0.1670 1
H27 H 0.4135 0.3778 0.2370 1
C24 C 0.2498 0.4918 0.0601 1
N6 N 0.1901 0.5281 0.1214 1
C25 C 0.1190 0.5704 0.0808 1
C26 C 0.1079 0.5756 -0.0250 1
H28 H 0.0607 0.6056 -0.0539 1
C27 C 0.1674 0.5360 -0.0865 1
H29 H 0.1578 0.5371 -0.1583 1
C28 C 0.2408 0.4947 -0.0462 1
H30 H 0.2835 0.4692 -0.0891 1
C29 C 0.0506 0.6070 0.1552 1
C30 C 0.1122 0.6334 0.2422 1
H31 H 0.1503 0.5978 0.2743 1
H32 H 0.0666 0.6535 0.2924 1
H33 H 0.1601 0.6664 0.2166 1
C31 C -0.0102 0.6592 0.1030 1
H34 H -0.0544 0.6809 0.1528 1
H35 H -0.0523 0.6394 0.0495 1
H36 H 0.0361 0.6912 0.0726 1
C32 C -0.0223 0.5568 0.2010 1
H37 H 0.0171 0.5226 0.2355 1
H38 H -0.0634 0.5372 0.1466 1
H39 H -0.0672 0.5784 0.2503 1
C33 C 0.4697 0.3316 -0.1490 1
C34 C 0.5484 0.2897 -0.1803 1
H40 H 0.5515 0.2888 -0.2547 1
H41 H 0.5355 0.2456 -0.1547 1
H42 H 0.6134 0.3056 -0.1533 1
C35 C 0.3672 0.3142 -0.1949 1
H43 H 0.3156 0.3454 -0.1712 1
H44 H 0.3478 0.2700 -0.1738 1
H45 H 0.3716 0.3162 -0.2694 1
C36 C 0.5028 0.4046 -0.1982 1
H46 H 0.4515 0.4374 -0.1794 1
H47 H 0.5066 0.4014 -0.2726 1
H48 H 0.5694 0.4177 -0.1712 1
Zn2 Zn 0.24930 0.17166 0.25436 1
N7 N 0.1198 0.2018 0.1982 1
C37 C 0.0886 0.2502 0.1348 1
N8 N -0.0108 0.2649 0.1241 1
C38 C -0.0389 0.3139 0.0634 1
C39 C 0.0307 0.3502 0.0087 1
H49 H 0.0083 0.3845 -0.0346 1
C40 C 0.1354 0.3359 0.0176 1
H50 H 0.1850 0.3609 -0.0180 1
C41 C 0.1634 0.2854 0.0784 1
H51 H 0.2333 0.2735 0.0833 1
C42 C 0.0582 0.1650 0.2616 1
N9 N 0.1205 0.1292 0.3250 1
C43 C 0.0827 0.0876 0.3950 1
C44 C -0.0232 0.0794 0.4026 1
H52 H -0.0514 0.0496 0.4505 1
C45 C -0.0848 0.1148 0.3401 1
H53 H -0.1566 0.1098 0.3472 1
C46 C -0.0487 0.1582 0.2661 1
H54 H -0.0930 0.1814 0.2218 1
C47 C 0.1572 0.0564 0.4680 1
C48 C 0.1133 -0.0022 0.5204 1
H55 H 0.1643 -0.0209 0.5666 1
H56 H 0.0939 -0.0350 0.4694 1
H57 H 0.0530 0.0108 0.5595 1
C49 C 0.2560 0.0350 0.4096 1
H58 H 0.2852 0.0729 0.3744 1
H59 H 0.2388 0.0012 0.3594 1
H60 H 0.3058 0.0176 0.4582 1
C50 C 0.1866 0.1090 0.5454 1
H61 H 0.2148 0.1468 0.5094 1
H62 H 0.2378 0.0914 0.5924 1
H63 H 0.1259 0.1223 0.5838 1
C51 C -0.1565 0.3292 0.0638 1
C52 C -0.1905 0.3497 -0.0430 1
H64 H -0.1813 0.3131 -0.0903 1
H65 H -0.1494 0.3870 -0.0658 1
H66 H -0.2626 0.3622 -0.0414 1
C53 C -0.2194 0.2706 0.1068 1
H67 H -0.1955 0.2602 0.1758 1
H68 H -0.2105 0.2324 0.0626 1
H69 H -0.2918 0.2825 0.1094 1
C54 C -0.1718 0.3870 0.1354 1
H70 H -0.1486 0.3750 0.2040 1
H71 H -0.2442 0.3986 0.1376 1
H72 H -0.1322 0.4244 0.1108 1
N10 N 0.3792 0.1989 0.3126 1
C55 C 0.4124 0.2466 0.3820 1
N11 N 0.5130 0.2552 0.3966 1
C56 C 0.5434 0.3024 0.4604 1
C57 C 0.4736 0.3432 0.5103 1
H73 H 0.4964 0.3774 0.5538 1
C58 C 0.3728 0.3329 0.4950 1
H74 H 0.3244 0.3595 0.5295 1
C59 C 0.3384 0.2836 0.4293 1
H75 H 0.2679 0.2761 0.4180 1
C60 C 0.4390 0.1628 0.2477 1
N12 N 0.3764 0.1292 0.1832 1
C61 C 0.4152 0.0924 0.1088 1
C62 C 0.5174 0.0854 0.0952 1
H76 H 0.5435 0.0583 0.0424 1
C63 C 0.5844 0.1198 0.1624 1
H77 H 0.6562 0.1156 0.1550 1
C64 C 0.5446 0.1586 0.2367 1
H78 H 0.5884 0.1826 0.2806 1
C65 C 0.3322 0.0638 0.0342 1
C66 C 0.3824 0.0097 -0.0345 1
H79 H 0.4382 0.0289 -0.0742 1
H80 H 0.3310 -0.0083 -0.0809 1
H81 H 0.4093 -0.0254 0.0088 1
C67 C 0.2998 0.1200 -0.0385 1
H82 H 0.3600 0.1372 -0.0738 1
H83 H 0.2678 0.1550 0.0010 1
H84 H 0.2510 0.1032 -0.0887 1
C68 C 0.2462 0.0341 0.0925 1
H85 H 0.2724 -0.0008 0.1365 1
H86 H 0.1963 0.0159 0.0448 1
H87 H 0.2134 0.0677 0.1346 1
C69 C 0.6569 0.3106 0.4714 1
C70 C 0.7001 0.3354 0.3724 1
H88 H 0.7742 0.3404 0.3789 1
H89 H 0.6692 0.3778 0.3560 1
H90 H 0.6850 0.3041 0.3179 1
C71 C 0.6887 0.3572 0.5534 1
H91 H 0.7633 0.3594 0.5560 1
H92 H 0.6624 0.3420 0.6192 1
H93 H 0.6612 0.4007 0.5385 1
C72 C 0.7017 0.2462 0.5069 1
H94 H 0.7756 0.2509 0.5151 1
H95 H 0.6874 0.2122 0.4562 1
H96 H 0.6710 0.2340 0.5722 1

loop_
_geom_angle_atom_site_label_1
_geom_angle_atom_site_label_2
_geom_angle_atom_site_label_3
_geom_angle
_geom_angle_site_symmetry_1
_geom_angle_site_symmetry_2
_geom_angle_site_symmetry_3
_geom_angle_publ_flag
N1 Zn1 N3 65.83 . . . yes
N1 Zn1 N4 144.74 . . . yes
N1 Zn1 N6 131.85 . . . yes
N1 Zn1 C6 32.53 . . . yes
N1 Zn1 C24 152.35 . . . yes
N3 Zn1 N4 130.17 . . . yes
N3 Zn1 N6 131.18 . . . yes
N3 Zn1 C6 33.34 . . . yes
N3 Zn1 C24 140.94 . . . yes
N4 Zn1 N6 66.26 . . . yes
N4 Zn1 C6 149.67 . . . yes
N4 Zn1 C24 33.67 . . . yes
N6 Zn1 C6 143.18 . . . yes
N6 Zn1 C24 32.58 . . . yes
C6 Zn1 C24 172.93 . . . yes
C42 Zn2 C60 172.72 . . . yes
N12 Zn2 C60 33.16 . . . yes
N9 Zn2 N12 131.26 . . . yes
N7 Zn2 N9 66.42 . . . yes
N7 Zn2 N10 144.95 . . . yes
N7 Zn2 N12 130.85 . . . yes
N7 Zn2 C42 33.17 . . . yes
N7 Zn2 C60 151.32 . . . yes
N9 Zn2 N10 130.12 . . . yes
N10 Zn2 N12 66.33 . . . yes
N9 Zn2 C42 33.25 . . . yes
N9 Zn2 C60 141.45 . . . yes
N12 Zn2 C42 141.88 . . . yes
N10 Zn2 C42 150.82 . . . yes
N10 Zn2 C60 33.18 . . . yes
C1 N1 C6 126.25 . . . yes
Zn1 N1 C6 96.27 . . . yes
Zn1 N1 C1 134.72 . . . yes
C1 N2 C2 116.95 . . . yes
Zn1 N3 C6 88.94 . . . yes
Zn1 N3 C7 147.78 . . . yes
C6 N3 C7 123.10 . . . yes
Zn1 N4 C19 137.01 . . . yes
Zn1 N4 C24 95.56 . . . yes
C19 N4 C24 127.27 . . . yes
C19 N5 C20 121.84 . . . yes
Zn1 N6 C24 90.74 . . . yes
Zn1 N6 C25 148.59 . . . yes
C24 N6 C25 120.59 . . . yes
C37 N7 C42 126.18 . . . yes
Zn2 N7 C37 136.46 . . . yes
Zn2 N7 C42 96.26 . . . yes
C37 N8 C38 119.92 . . . yes
Zn2 N9 C42 89.47 . . . yes
Zn2 N9 C43 148.53 . . . yes
C42 N9 C43 122.00 . . . yes
C55 N10 C60 126.79 . . . yes
Zn2 N10 C55 136.42 . . . yes
Zn2 N10 C60 95.86 . . . yes
C55 N11 C56 118.41 . . . yes
Zn2 N12 C61 149.57 . . . yes
Zn2 N12 C60 89.62 . . . yes
C60 N12 C61 120.58 . . . yes
N1 C1 N2 117.25 . . . yes
N2 C1 C5 124.43 . . . yes
N1 C1 C5 118.31 . . . yes
N2 C2 C3 121.02 . . . yes
C3 C2 C15 125.04 . . . no
N2 C2 C15 113.92 . . . yes
C2 C3 C4 119.53 . . . no
C3 C4 C5 120.08 . . . no
C1 C5 C4 117.82 . . . no
Zn1 C6 N3 57.72 . . . yes
Zn1 C6 N1 51.20 . . . yes
N1 C6 N3 108.86 . . . yes
N1 C6 C10 130.68 . . . yes
Zn1 C6 C10 177.04 . . . yes
N3 C6 C10 120.21 . . . yes
C8 C7 C11 123.09 . . . no
N3 C7 C11 117.36 . . . yes
N3 C7 C8 119.50 . . . yes
C7 C8 C9 119.82 . . . no
C8 C9 C10 121.43 . . . no
C6 C10 C9 115.72 . . . no
C12 C11 C14 109.35 . . . no
C12 C11 C13 108.19 . . . no
C7 C11 C12 111.71 . . . no
C7 C11 C13 105.63 . . . no
C7 C11 C14 112.35 . . . no
C13 C11 C14 109.46 . . . no
C17 C15 C18 101.72 . . . no
C2 C15 C17 110.01 . . . no
C2 C15 C16 115.17 . . . no
C16 C15 C18 106.37 . . . no
C2 C15 C18 104.72 . . . no
C16 C15 C17 117.08 . . . no
N4 C19 C23 118.03 . . . yes
N4 C19 N5 122.73 . . . yes
N5 C19 C23 119.22 . . . yes
C21 C20 C33 120.38 . . . no
N5 C20 C21 122.18 . . . yes
N5 C20 C33 116.89 . . . yes
C20 C21 C22 117.48 . . . no
C21 C22 C23 119.18 . . . no
C19 C23 C22 119.69 . . . no
N4 C24 C28 130.92 . . . yes
N6 C24 C28 121.49 . . . yes
Zn1 C24 N6 56.67 . . . yes
Zn1 C24 C28 176.45 . . . yes
Zn1 C24 N4 50.77 . . . yes
N4 C24 N6 107.44 . . . yes
N6 C25 C26 120.08 . . . yes
N6 C25 C29 117.35 . . . yes
C26 C25 C29 122.47 . . . no
C25 C26 C27 118.34 . . . no
C26 C27 C28 121.74 . . . no
C24 C28 C27 117.67 . . . no
C25 C29 C30 110.35 . . . no
C25 C29 C31 111.79 . . . no
C25 C29 C32 106.86 . . . no
C31 C29 C32 109.05 . . . no
C30 C29 C31 112.20 . . . no
C30 C29 C32 106.29 . . . no
C34 C33 C36 103.91 . . . no
C35 C33 C36 106.54 . . . no
C34 C33 C35 113.11 . . . no
C20 C33 C36 103.98 . . . no
C20 C33 C34 117.32 . . . no
C20 C33 C35 110.71 . . . no
C4 C3 H1 120.00 . . . no
C2 C3 H1 120.00 . . . no
C5 C4 H2 120.00 . . . no
C3 C4 H2 120.00 . . . no
C1 C5 H3 121.00 . . . no
C4 C5 H3 121.00 . . . no
C9 C8 H4 120.00 . . . no
C7 C8 H4 120.00 . . . no
C8 C9 H5 119.00 . . . no
C10 C9 H5 119.00 . . . no
C6 C10 H6 122.00 . . . no
C9 C10 H6 122.00 . . . no
H7 C12 H8 110.00 . . . no
H7 C12 H9 109.00 . . . no
C11 C12 H7 109.00 . . . no
C11 C12 H8 109.00 . . . no
C11 C12 H9 109.00 . . . no
H8 C12 H9 110.00 . . . no
H10 C13 H12 109.00 . . . no
H11 C13 H12 110.00 . . . no
C11 C13 H10 109.00 . . . no
C11 C13 H11 109.00 . . . no
C11 C13 H12 109.00 . . . no
H10 C13 H11 109.00 . . . no
H14 C14 H15 109.00 . . . no
C11 C14 H15 110.00 . . . no
C11 C14 H13 109.00 . . . no
C11 C14 H14 110.00 . . . no
H13 C14 H14 109.00 . . . no
H13 C14 H15 109.00 . . . no
C15 C16 H18 110.00 . . . no
C15 C16 H17 109.00 . . . no
C15 C16 H16 109.00 . . . no
H16 C16 H17 109.00 . . . no
H16 C16 H18 109.00 . . . no
H17 C16 H18 109.00 . . . no
C15 C17 H20 109.00 . . . no
C15 C17 H21 109.00 . . . no
H19 C17 H20 110.00 . . . no
C15 C17 H19 110.00 . . . no
H19 C17 H21 110.00 . . . no
H20 C17 H21 109.00 . . . no
H23 C18 H24 109.00 . . . no
H22 C18 H23 109.00 . . . no
H22 C18 H24 109.00 . . . no
C15 C18 H22 110.00 . . . no
C15 C18 H23 110.00 . . . no
C15 C18 H24 110.00 . . . no
C20 C21 H25 121.00 . . . no
C22 C21 H25 121.00 . . . no
C21 C22 H26 120.00 . . . no
C23 C22 H26 120.00 . . . no
C22 C23 H27 120.00 . . . no
C19 C23 H27 120.00 . . . no
C25 C26 H28 121.00 . . . no
C27 C26 H28 121.00 . . . no
C26 C27 H29 119.00 . . . no
C28 C27 H29 119.00 . . . no
C27 C28 H30 121.00 . . . no
C24 C28 H30 121.00 . . . no
H31 C30 H32 110.00 . . . no
H31 C30 H33 109.00 . . . no
C29 C30 H33 109.00 . . . no
C29 C30 H31 110.00 . . . no
C29 C30 H32 110.00 . . . no
H32 C30 H33 109.00 . . . no
H34 C31 H36 110.00 . . . no
H35 C31 H36 110.00 . . . no
C29 C31 H34 109.00 . . . no
C29 C31 H35 109.00 . . . no
C29 C31 H36 109.00 . . . no
H34 C31 H35 109.00 . . . no
H38 C32 H39 110.00 . . . no
C29 C32 H39 109.00 . . . no
C29 C32 H37 109.00 . . . no
C29 C32 H38 109.00 . . . no
H37 C32 H38 110.00 . . . no
H37 C32 H39 110.00 . . . no
C33 C34 H41 110.00 . . . no
C33 C34 H40 110.00 . . . no
H40 C34 H41 109.00 . . . no
H40 C34 H42 109.00 . . . no
C33 C34 H42 109.00 . . . no
H41 C34 H42 109.00 . . . no
C33 C35 H44 110.00 . . . no
C33 C35 H45 110.00 . . . no
C33 C35 H43 109.00 . . . no
H43 C35 H45 109.00 . . . no
H44 C35 H45 110.00 . . . no
H43 C35 H44 109.00 . . . no
H46 C36 H48 109.00 . . . no
H47 C36 H48 109.00 . . . no
C33 C36 H46 109.00 . . . no
C33 C36 H47 110.00 . . . no
C33 C36 H48 109.00 . . . no
H46 C36 H47 109.00 . . . no
N7 C37 N8 121.32 . . . yes
N7 C37 C41 118.68 . . . yes
N8 C37 C41 120.00 . . . yes
N8 C38 C39 122.24 . . . yes
N8 C38 C51 114.77 . . . yes
C39 C38 C51 122.91 . . . no
C38 C39 C40 119.35 . . . no
C39 C40 C41 118.11 . . . no
C37 C41 C40 120.29 . . . no
Zn2 C42 N7 50.57 . . . yes
Zn2 C42 N9 57.28 . . . yes
Zn2 C42 C46 177.44 . . . yes
N7 C42 N9 107.85 . . . yes
N7 C42 C46 131.28 . . . yes
N9 C42 C46 120.82 . . . yes
N9 C43 C44 119.23 . . . yes
N9 C43 C47 117.50 . . . yes
C44 C43 C47 123.04 . . . no
C43 C44 C45 118.80 . . . no
C44 C45 C46 123.77 . . . no
C42 C46 C45 115.35 . . . no
C43 C47 C48 112.40 . . . no
C43 C47 C49 110.06 . . . no
C43 C47 C50 106.67 . . . no
C48 C47 C49 108.56 . . . no
C48 C47 C50 110.85 . . . no
C49 C47 C50 108.22 . . . no
C38 C51 C52 109.73 . . . no
C38 C51 C53 111.48 . . . no
C38 C51 C54 106.58 . . . no
C52 C51 C53 112.81 . . . no
C52 C51 C54 108.27 . . . no
C53 C51 C54 107.71 . . . no
N10 C55 N11 119.20 . . . yes
N10 C55 C59 117.09 . . . yes
N11 C55 C59 123.68 . . . yes
N11 C56 C57 121.83 . . . yes
N11 C56 C69 115.79 . . . yes
C57 C56 C69 122.33 . . . no
C56 C57 C58 118.41 . . . no
C57 C58 C59 121.19 . . . no
C55 C59 C58 116.46 . . . no
Zn2 C60 N10 50.96 . . . yes
Zn2 C60 N12 57.22 . . . yes
Zn2 C60 C64 176.02 . . . yes
N10 C60 N12 108.18 . . . yes
N10 C60 C64 131.61 . . . yes
N12 C60 C64 120.14 . . . yes
N12 C61 C62 122.10 . . . yes
N12 C61 C65 113.62 . . . yes
C62 C61 C65 124.07 . . . no
C61 C62 C63 118.24 . . . no
C62 C63 C64 119.54 . . . no
C60 C64 C63 119.37 . . . no
C61 C65 C66 109.16 . . . no
C61 C65 C67 107.18 . . . no
C61 C65 C68 110.79 . . . no
C66 C65 C67 106.50 . . . no
C66 C65 C68 108.87 . . . no
C67 C65 C68 114.17 . . . no
C56 C69 C70 109.08 . . . no
C56 C69 C71 114.57 . . . no
C56 C69 C72 108.42 . . . no
C70 C69 C71 107.49 . . . no
C70 C69 C72 114.36 . . . no
C71 C69 C72 103.00 . . . no
C38 C39 H49 120.00 . . . no
C40 C39 H49 120.00 . . . no
C39 C40 H50 121.00 . . . no
C41 C40 H50 121.00 . . . no
C37 C41 H51 120.00 . . . no
C40 C41 H51 120.00 . . . no
C43 C44 H52 121.00 . . . no
C45 C44 H52 121.00 . . . no
C44 C45 H53 118.00 . . . no
C46 C45 H53 118.00 . . . no
C42 C46 H54 122.00 . . . no
C45 C46 H54 122.00 . . . no
C47 C48 H55 110.00 . . . no
C47 C48 H56 110.00 . . . no
C47 C48 H57 109.00 . . . no
H55 C48 H56 109.00 . . . no
H55 C48 H57 109.00 . . . no
H56 C48 H57 109.00 . . . no
C47 C49 H58 109.00 . . . no
C47 C49 H59 110.00 . . . no
C47 C49 H60 110.00 . . . no
H58 C49 H59 109.00 . . . no
H58 C49 H60 109.00 . . . no
H59 C49 H60 110.00 . . . no
C47 C50 H61 109.00 . . . no
C47 C50 H62 109.00 . . . no
C47 C50 H63 109.00 . . . no
H61 C50 H62 110.00 . . . no
H61 C50 H63 110.00 . . . no
H62 C50 H63 110.00 . . . no
C51 C52 H64 110.00 . . . no
C51 C52 H65 109.00 . . . no
C51 C52 H66 109.00 . . . no
H64 C52 H65 110.00 . . . no
H64 C52 H66 109.00 . . . no
H65 C52 H66 109.00 . . . no
C51 C53 H67 109.00 . . . no
C51 C53 H68 110.00 . . . no
C51 C53 H69 109.00 . . . no
H67 C53 H68 110.00 . . . no
H67 C53 H69 109.00 . . . no
H68 C53 H69 109.00 . . . no
C51 C54 H70 109.00 . . . no
C51 C54 H71 110.00 . . . no
C51 C54 H72 109.00 . . . no
H70 C54 H71 110.00 . . . no
H70 C54 H72 109.00 . . . no
H71 C54 H72 110.00 . . . no
C56 C57 H73 121.00 . . . no
C58 C57 H73 121.00 . . . no
C57 C58 H74 119.00 . . . no
C59 C58 H74 119.00 . . . no
C55 C59 H75 122.00 . . . no
C58 C59 H75 122.00 . . . no
C61 C62 H76 121.00 . . . no
C63 C62 H76 121.00 . . . no
C62 C63 H77 120.00 . . . no
C64 C63 H77 120.00 . . . no
C60 C64 H78 120.00 . . . no
C63 C64 H78 120.00 . . . no
C65 C66 H79 110.00 . . . no
C65 C66 H80 109.00 . . . no
C65 C66 H81 110.00 . . . no
H79 C66 H80 110.00 . . . no
H79 C66 H81 109.00 . . . no
H80 C66 H81 109.00 . . . no
C65 C67 H82 110.00 . . . no
C65 C67 H83 110.00 . . . no
C65 C67 H84 109.00 . . . no
H82 C67 H83 109.00 . . . no
H82 C67 H84 110.00 . . . no
H83 C67 H84 109.00 . . . no
C65 C68 H85 109.00 . . . no
C65 C68 H86 109.00 . . . no
C65 C68 H87 110.00 . . . no
H85 C68 H86 109.00 . . . no
H85 C68 H87 109.00 . . . no
H86 C68 H87 109.00 . . . no
C69 C70 H88 109.00 . . . no
C69 C70 H89 109.00 . . . no
C69 C70 H90 109.00 . . . no
H88 C70 H89 110.00 . . . no
H88 C70 H90 109.00 . . . no
H89 C70 H90 110.00 . . . no
C69 C71 H91 109.00 . . . no
C69 C71 H92 109.00 . . . no
C69 C71 H93 109.00 . . . no
H91 C71 H92 110.00 . . . no
H91 C71 H93 109.00 . . . no
H92 C71 H93 110.00 . . . no
C69 C72 H94 109.00 . . . no
C69 C72 H95 110.00 . . . no
C69 C72 H96 109.00 . . . no
H94 C72 H95 109.00 . . . no
H94 C72 H96 110.00 . . . no
H95 C72 H96 110.00 . . . no

loop_
_geom_bond_atom_site_label_1
_geom_bond_atom_site_label_2
_geom_bond_distance
_geom_bond_site_symmetry_1
_geom_bond_site_symmetry_2
_geom_bond_publ_flag
Zn1 N1 1.9631 . . yes
Zn1 N3 2.1172 . . yes
Zn1 N4 1.9437 . . yes
Zn1 N6 2.0869 . . yes
Zn1 C6 2.5038 . . yes
Zn1 C24 2.4975 . . yes
Zn2 N10 1.9479 . . yes
Zn2 N12 2.0975 . . yes
Zn2 C42 2.5105 . . yes
Zn2 C60 2.4947 . . yes
Zn2 N7 1.9506 . . yes
Zn2 N9 2.1123 . . yes
N1 C1 1.4016 . . yes
N1 C6 1.3544 . . yes
N2 C1 1.3468 . . yes
N2 C2 1.3753 . . yes
N3 C6 1.3762 . . yes
N3 C7 1.3004 . . yes
N4 C19 1.3644 . . yes
N4 C24 1.3912 . . yes
N5 C20 1.3241 . . yes
N5 C19 1.3360 . . yes
N6 C24 1.3451 . . yes
N6 C25 1.3788 . . yes
N7 C37 1.3560 . . yes
N7 C42 1.3818 . . yes
N8 C37 1.3446 . . yes
N8 C38 1.3319 . . yes
N9 C43 1.3460 . . yes
N9 C42 1.3765 . . yes
N10 C55 1.4035 . . yes
N10 C60 1.3724 . . yes
N11 C56 1.3383 . . yes
N11 C55 1.3442 . . yes
N12 C60 1.3644 . . yes
N12 C61 1.3329 . . yes
C1 C5 1.4050 . . no
C2 C15 1.5224 . . no
C2 C3 1.3961 . . no
C3 C4 1.4017 . . no
C4 C5 1.3471 . . no
C6 C10 1.4103 . . no
C7 C8 1.3883 . . no
C7 C11 1.5229 . . no
C8 C9 1.3784 . . no
C9 C10 1.4050 . . no
C11 C14 1.5124 . . no
C11 C12 1.5403 . . no
C11 C13 1.5606 . . no
C15 C16 1.4818 . . no
C15 C17 1.5336 . . no
C15 C18 1.6061 . . no
C19 C23 1.3887 . . no
C20 C33 1.5408 . . no
C20 C21 1.3788 . . no
C21 C22 1.3929 . . no
C22 C23 1.3985 . . no
C24 C28 1.4002 . . no
C25 C29 1.5217 . . no
C25 C26 1.3991 . . no
C26 C27 1.3836 . . no
C27 C28 1.3853 . . no
C29 C31 1.4981 . . no
C29 C32 1.5257 . . no
C29 C30 1.4986 . . no
C33 C35 1.5149 . . no
C33 C36 1.6834 . . no
C33 C34 1.4025 . . no
C3 H1 0.9500 . . no
C4 H2 0.9500 . . no
C5 H3 0.9500 . . no
C8 H4 0.9500 . . no
C9 H5 0.9500 . . no
C10 H6 0.9500 . . no
C12 H7 0.9800 . . no
C12 H8 0.9800 . . no
C12 H9 0.9800 . . no
C13 H10 0.9800 . . no
C13 H11 0.9800 . . no
C13 H12 0.9800 . . no
C14 H14 0.9800 . . no
C14 H13 0.9800 . . no
C14 H15 0.9800 . . no
C16 H16 0.9800 . . no
C16 H17 0.9800 . . no
C16 H18 0.9800 . . no
C17 H21 0.9800 . . no
C17 H20 0.9800 . . no
C17 H19 0.9800 . . no
C18 H22 0.9800 . . no
C18 H23 0.9800 . . no
C18 H24 0.9800 . . no
C21 H25 0.9500 . . no
C22 H26 0.9500 . . no
C23 H27 0.9500 . . no
C26 H28 0.9500 . . no
C27 H29 0.9500 . . no
C28 H30 0.9500 . . no
C30 H32 0.9800 . . no
C30 H31 0.9800 . . no
C30 H33 0.9800 . . no
C31 H35 0.9800 . . no
C31 H36 0.9800 . . no
C31 H34 0.9800 . . no
C32 H38 0.9800 . . no
C32 H37 0.9800 . . no
C32 H39 0.9800 . . no
C34 H40 0.9800 . . no
C34 H41 0.9800 . . no
C34 H42 0.9800 . . no
C35 H45 0.9800 . . no
C35 H43 0.9800 . . no
C35 H44 0.9800 . . no
C36 H46 0.9800 . . no
C36 H47 0.9800 . . no
C36 H48 0.9800 . . no
C37 C41 1.4234 . . no
C38 C39 1.3776 . . no
C38 C51 1.5730 . . no
C39 C40 1.4082 . . no
C40 C41 1.3556 . . no
C42 C46 1.4094 . . no
C43 C44 1.4018 . . no
C43 C47 1.5093 . . no
C44 C45 1.3596 . . no
C45 C46 1.3976 . . no
C47 C48 1.4966 . . no
C47 C49 1.5667 . . no
C47 C50 1.5286 . . no
C51 C52 1.5285 . . no
C51 C53 1.5602 . . no
C51 C54 1.5230 . . no
C55 C59 1.3777 . . no
C56 C57 1.4005 . . no
C56 C69 1.5042 . . no
C57 C58 1.3530 . . no
C58 C59 1.4010 . . no
C60 C64 1.3943 . . no
C61 C62 1.3590 . . no
C61 C65 1.5760 . . no
C62 C63 1.4295 . . no
C63 C64 1.3605 . . no
C65 C66 1.5712 . . no
C65 C67 1.5527 . . no
C65 C68 1.4912 . . no
C69 C70 1.5042 . . no
C69 C71 1.4963 . . no
C69 C72 1.5156 . . no
C39 H49 0.9500 . . no
C40 H50 0.9500 . . no
C41 H51 0.9500 . . no
C44 H52 0.9500 . . no
C45 H53 0.9500 . . no
C46 H54 0.9500 . . no
C48 H55 0.9800 . . no
C48 H56 0.9800 . . no
C48 H57 0.9800 . . no
C49 H58 0.9800 . . no
C49 H59 0.9800 . . no
C49 H60 0.9800 . . no
C50 H61 0.9800 . . no
C50 H62 0.9800 . . no
C50 H63 0.9800 . . no
C52 H64 0.9800 . . no
C52 H65 0.9800 . . no
C52 H66 0.9800 . . no
C53 H67 0.9800 . . no
C53 H68 0.9800 . . no
C53 H69 0.9800 . . no
C54 H70 0.9800 . . no
C54 H71 0.9800 . . no
C54 H72 0.9800 . . no
C57 H73 0.9500 . . no
C58 H74 0.9500 . . no
C59 H75 0.9500 . . no
C62 H76 0.9500 . . no
C63 H77 0.9500 . . no
C64 H78 0.9500 . . no
C66 H79 0.9800 . . no
C66 H80 0.9800 . . no
C66 H81 0.9800 . . no
C67 H82 0.9800 . . no
C67 H83 0.9800 . . no
C67 H84 0.9800 . . no
C68 H85 0.9800 . . no
C68 H86 0.9800 . . no
C68 H87 0.9800 . . no
C70 H88 0.9800 . . no
C70 H89 0.9800 . . no
C70 H90 0.9800 . . no
C71 H91 0.9800 . . no
C71 H92 0.9800 . . no
C71 H93 0.9800 . . no
C72 H94 0.9800 . . no
C72 H95 0.9800 . . no
C72 H96 0.9800 . . no
